data_1520408
loop_
_publ_author_name
'Taylor, P. G.'
'Callear, Samantha K.'
'Stephenson, Richard'
'Hursthouse, Michael B.'

_publ_section_title
;
 C13H13Cl2N4O6Si
;
_journal_name_full 'Crystal Structure Report Archive'
_journal_page_first 660
_journal_year 2009
_chemical_formula_sum 'C13 H13 Cl2 N4 O6 Si'
_chemical_formula_weight 420.26
_space_group_IT_number 14
_symmetry_cell_setting monoclinic
_symmetry_space_group_name_Hall '-P 2yn'
_symmetry_space_group_name_H-M 'P 1 21/n 1'
_atom_sites_solution_hydrogens geom
_atom_sites_solution_primary direct
_atom_sites_solution_secondary difmap
_cell_angle_alpha 90.00
_cell_angle_beta 109.010(2)
_cell_angle_gamma 90.00
_cell_formula_units_Z 4
_cell_length_a 10.2948(3)
_cell_length_b 12.6066(4)
_cell_length_c 14.3449(4)
_cell_measurement_reflns_used 19456
_cell_measurement_temperature 120(2)
_cell_measurement_theta_max 27.48
_cell_measurement_theta_min 2.91
_cell_volume 1760.18(9)
_computing_cell_refinement 'DENZO (Otwinowski & Minor, 1997) & COLLECT (Hooft, R.W.W., 1998)'
_computing_data_collection 'COLLECT (Hooft, R.W.W., 1998)'
_computing_data_reduction 'DENZO (Otwinowski & Minor, 1997) & COLLECT (Hooft, R.W.W., 1998)'
_computing_structure_refinement 'SHELXL-97 (Sheldrick, 2008)'
_diffrn_ambient_temperature 120(2)
_diffrn_detector_area_resol_mean 9.091
_diffrn_measured_fraction_theta_full 0.999
_diffrn_measured_fraction_theta_max 0.999
_diffrn_measurement_device_type 'Bruker-Nonius Roper CCD camera on \k-goniostat'
_diffrn_measurement_method '\f & \w scans'
_diffrn_radiation_monochromator graphite
_diffrn_radiation_source 'Bruker-Nonius FR591 rotating anode'
_diffrn_radiation_type MoK\a
_diffrn_radiation_wavelength 0.71073
_diffrn_reflns_av_R_equivalents 0.0687
_diffrn_reflns_av_sigmaI/netI 0.0505
_diffrn_reflns_limit_h_max 13
_diffrn_reflns_limit_h_min -13
_diffrn_reflns_limit_k_max 16
_diffrn_reflns_limit_k_min -16
_diffrn_reflns_limit_l_max 18
_diffrn_reflns_limit_l_min -18
_diffrn_reflns_number 30059
_diffrn_reflns_theta_full 27.48
_diffrn_reflns_theta_max 27.48
_diffrn_reflns_theta_min 2.95
_exptl_absorpt_coefficient_mu 0.477
_exptl_absorpt_correction_T_max 0.9720
_exptl_absorpt_correction_T_min 0.9450
_exptl_absorpt_correction_type multi-scan
_exptl_absorpt_process_details 'SADABS 2007/2 (Sheldrick, G.M., 2007)'
_exptl_crystal_colour colourless
_exptl_crystal_density_diffrn 1.586
_exptl_crystal_density_method 'not measured'
_exptl_crystal_description fragment
_exptl_crystal_F_000 860
_exptl_crystal_size_max 0.12
_exptl_crystal_size_mid 0.10
_exptl_crystal_size_min 0.06
_refine_diff_density_max 0.516
_refine_diff_density_min -0.346
_refine_diff_density_rms 0.071
_refine_ls_extinction_method none
_refine_ls_goodness_of_fit_ref 1.021
_refine_ls_hydrogen_treatment constr
_refine_ls_matrix_type full
_refine_ls_number_parameters 236
_refine_ls_number_reflns 4039
_refine_ls_number_restraints 0
_refine_ls_restrained_S_all 1.021
_refine_ls_R_factor_all 0.0622
_refine_ls_R_factor_gt 0.0445
_refine_ls_shift/su_max 0.000
_refine_ls_shift/su_mean 0.000
_refine_ls_structure_factor_coef Fsqd
_refine_ls_weighting_details 'calc w=1/[\s^2^(Fo^2^)+(0.0304P)^2^+2.1198P] where P=(Fo^2^+2Fc^2^)/3'
_refine_ls_weighting_scheme calc
_refine_ls_wR_factor_gt 0.0910
_refine_ls_wR_factor_ref 0.0987
_reflns_number_gt 3273
_reflns_number_total 4039
_reflns_threshold_expression >2\s(I)
_cod_data_source_file eCrystal-660.cif
_cod_data_source_block 2009src0289
_cod_depositor_comments
;
Citation :
Taylor, P. G. and Callear, Samantha K. and Stephenson, Richard and 
Hursthouse, Michael B. (2009) 
University of Southampton, Crystal Structure Report Archive. 
(doi:10.5258/ecrystals/660)

More at:
http://ecrystals.chem.soton.ac.uk/660/
;
_cod_original_sg_symbol_H-M P21/n
_cod_database_code 1520408

loop_
_symmetry_equiv_pos_as_xyz
'x, y, z'
'-x+1/2, y+1/2, -z+1/2'
'-x, -y, -z'
'x-1/2, -y-1/2, z-1/2'

loop_
_atom_site_label
_atom_site_type_symbol
_atom_site_fract_x
_atom_site_fract_y
_atom_site_fract_z
_atom_site_U_iso_or_equiv
_atom_site_adp_type
_atom_site_occupancy
_atom_site_symmetry_multiplicity
_atom_site_calc_flag
_atom_site_refinement_flags
_atom_site_disorder_assembly
_atom_site_disorder_group
C2 C 0.4880(2) 0.35086(17) -0.23654(16) 0.0166(5) Uani 1 1 d . . .
H2 H 0.5831 0.3586 -0.2011 0.020 Uiso 1 1 calc R . .
C3 C 0.4390(2) 0.36441(17) -0.33615(16) 0.0158(4) Uani 1 1 d . . .
C4 C 0.2986(2) 0.35628(17) -0.39038(16) 0.0164(5) Uani 1 1 d . . .
H4 H 0.2668 0.3657 -0.4599 0.020 Uiso 1 1 calc R . .
C5 C 0.2089(2) 0.33447(17) -0.34069(16) 0.0162(4) Uani 1 1 d . . .
H5 H 0.1130 0.3314 -0.3750 0.019 Uiso 1 1 calc R . .
C6 C 0.2595(2) 0.31658(17) -0.23861(16) 0.0141(4) Uani 1 1 d . . .
C7 C 0.4381(2) 0.31047(19) -0.08106(15) 0.0174(5) Uani 1 1 d . . .
H7A H 0.4679 0.3786 -0.0463 0.021 Uiso 1 1 calc R . .
H7B H 0.5149 0.2592 -0.0587 0.021 Uiso 1 1 calc R . .
C22 C 0.1288(2) 0.40338(17) 0.13905(16) 0.0160(5) Uani 1 1 d . . .
H22 H 0.0500 0.4441 0.1049 0.019 Uiso 1 1 calc R . .
C23 C 0.1728(2) 0.39661(18) 0.23959(16) 0.0165(5) Uani 1 1 d . . .
C24 C 0.2894(2) 0.33779(19) 0.29143(16) 0.0189(5) Uani 1 1 d . . .
H24 H 0.3170 0.3322 0.3612 0.023 Uiso 1 1 calc R . .
C25 C 0.3630(2) 0.28860(19) 0.23991(16) 0.0213(5) Uani 1 1 d . . .
H25 H 0.4441 0.2503 0.2738 0.026 Uiso 1 1 calc R . .
C26 C 0.3176(2) 0.29505(17) 0.13608(15) 0.0152(4) Uani 1 1 d . . .
C27 C 0.1588(2) 0.34903(18) -0.01951(15) 0.0149(4) Uani 1 1 d . . .
H27A H 0.1637 0.4214 -0.0449 0.018 Uiso 1 1 calc R . .
H27B H 0.0633 0.3230 -0.0479 0.018 Uiso 1 1 calc R . .
C31 C 0.2513(3) 0.11292(18) -0.07125(17) 0.0223(5) Uani 1 1 d . . .
H31A H 0.1530 0.0993 -0.1024 0.033 Uiso 1 1 calc R . .
H31B H 0.2835 0.0779 -0.0068 0.033 Uiso 1 1 calc R . .
H31C H 0.3019 0.0850 -0.1132 0.033 Uiso 1 1 calc R . .
N1 N 0.39715(18) 0.32593(14) -0.18945(13) 0.0143(4) Uani 1 1 d . . .
N3 N 0.5370(2) 0.38661(16) -0.38784(14) 0.0201(4) Uani 1 1 d . . .
N21 N 0.20027(18) 0.35056(14) 0.08933(13) 0.0144(4) Uani 1 1 d . . .
N23 N 0.0925(2) 0.45159(16) 0.29235(13) 0.0200(4) Uani 1 1 d . . .
O3A O 0.65712(18) 0.40472(15) -0.33866(13) 0.0288(4) Uani 1 1 d . . .
O3B O 0.49433(19) 0.38485(17) -0.47808(12) 0.0344(5) Uani 1 1 d . . .
O6 O 0.18439(15) 0.29007(12) -0.18660(11) 0.0157(3) Uani 1 1 d . . .
O23A O 0.10644(18) 0.42086(15) 0.37676(12) 0.0282(4) Uani 1 1 d . . .
O23B O 0.01718(18) 0.52374(15) 0.25043(12) 0.0295(4) Uani 1 1 d . . .
O26 O 0.37730(16) 0.25056(13) 0.08047(11) 0.0186(3) Uani 1 1 d . . .
Si1 Si 0.28085(6) 0.25761(5) -0.05486(4) 0.01416(14) Uani 1 1 d . . .
Cl2 Cl 0.20038(6) 0.62973(5) 0.03160(4) 0.02275(14) Uani 1 1 d . . .
Cl1 Cl 0.68849(8) 0.42893(5) 0.14668(5) 0.03360(17) Uani 1 1 d . . .

loop_
_atom_site_aniso_label
_atom_site_aniso_U_11
_atom_site_aniso_U_22
_atom_site_aniso_U_33
_atom_site_aniso_U_23
_atom_site_aniso_U_13
_atom_site_aniso_U_12
C2 0.0127(11) 0.0164(11) 0.0214(11) -0.0007(9) 0.0064(9) -0.0001(8)
C3 0.0188(12) 0.0138(10) 0.0175(11) -0.0004(8) 0.0097(9) -0.0014(9)
C4 0.0201(12) 0.0152(11) 0.0138(10) -0.0019(8) 0.0053(9) -0.0008(9)
C5 0.0146(11) 0.0172(11) 0.0154(10) -0.0011(9) 0.0031(9) -0.0003(9)
C6 0.0139(11) 0.0126(10) 0.0167(10) -0.0016(8) 0.0061(9) 0.0015(8)
C7 0.0161(11) 0.0249(12) 0.0106(10) 0.0030(9) 0.0033(9) 0.0019(9)
C22 0.0132(11) 0.0182(11) 0.0171(11) -0.0003(9) 0.0055(9) 0.0020(9)
C23 0.0152(11) 0.0203(11) 0.0144(10) -0.0017(9) 0.0054(9) 0.0004(9)
C24 0.0187(12) 0.0250(12) 0.0118(10) 0.0010(9) 0.0033(9) 0.0001(9)
C25 0.0180(12) 0.0283(13) 0.0151(11) 0.0029(9) 0.0021(9) 0.0060(10)
C26 0.0124(11) 0.0180(11) 0.0149(10) -0.0001(8) 0.0043(9) 0.0006(8)
C27 0.0146(11) 0.0192(11) 0.0098(10) 0.0000(8) 0.0026(8) 0.0022(9)
C31 0.0318(14) 0.0164(11) 0.0220(12) -0.0008(9) 0.0132(11) -0.0007(10)
N1 0.0127(9) 0.0171(9) 0.0128(9) -0.0008(7) 0.0036(7) 0.0002(7)
N3 0.0207(11) 0.0224(10) 0.0197(10) -0.0011(8) 0.0101(8) -0.0023(8)
N21 0.0135(9) 0.0178(9) 0.0118(9) 0.0002(7) 0.0041(7) 0.0012(7)
N23 0.0204(11) 0.0252(11) 0.0150(9) -0.0034(8) 0.0066(8) -0.0003(8)
O3A 0.0202(10) 0.0416(11) 0.0270(9) 0.0021(8) 0.0111(8) -0.0055(8)
O3B 0.0347(11) 0.0554(13) 0.0163(9) -0.0029(8) 0.0126(8) -0.0151(9)
O6 0.0126(8) 0.0212(8) 0.0142(7) -0.0002(6) 0.0055(6) -0.0021(6)
O23A 0.0327(10) 0.0384(11) 0.0163(8) 0.0006(7) 0.0119(7) 0.0046(8)
O23B 0.0304(10) 0.0353(10) 0.0235(9) 0.0014(8) 0.0098(8) 0.0159(8)
O26 0.0168(8) 0.0254(9) 0.0141(7) 0.0016(7) 0.0058(6) 0.0065(7)
Si1 0.0139(3) 0.0163(3) 0.0129(3) 0.0007(2) 0.0052(2) 0.0014(2)
Cl2 0.0180(3) 0.0262(3) 0.0234(3) -0.0040(2) 0.0060(2) -0.0031(2)
Cl1 0.0540(5) 0.0220(3) 0.0288(3) -0.0026(3) 0.0190(3) -0.0018(3)

loop_
_atom_type_symbol
_atom_type_description
_atom_type_scat_dispersion_real
_atom_type_scat_dispersion_imag
_atom_type_scat_source
C C 0.0033 0.0016 'International Tables Vol C Tables 4.2.6.8 and 6.1.1.4'
H H 0.0000 0.0000 'International Tables Vol C Tables 4.2.6.8 and 6.1.1.4'
N N 0.0061 0.0033 'International Tables Vol C Tables 4.2.6.8 and 6.1.1.4'
O O 0.0106 0.0060 'International Tables Vol C Tables 4.2.6.8 and 6.1.1.4'
Si Si 0.0817 0.0704 'International Tables Vol C Tables 4.2.6.8 and 6.1.1.4'
Cl Cl 0.1484 0.1585 'International Tables Vol C Tables 4.2.6.8 and 6.1.1.4'

loop_
_geom_angle_atom_site_label_1
_geom_angle_atom_site_label_2
_geom_angle_atom_site_label_3
_geom_angle
_geom_angle_site_symmetry_1
_geom_angle_site_symmetry_3
N1 C2 C3 118.1(2) . .
N1 C2 H2 120.9 . .
C3 C2 H2 120.9 . .
C2 C3 C4 122.3(2) . .
C2 C3 N3 118.4(2) . .
C4 C3 N3 119.30(19) . .
C5 C4 C3 118.3(2) . .
C5 C4 H4 120.8 . .
C3 C4 H4 120.8 . .
C4 C5 C6 119.5(2) . .
C4 C5 H5 120.2 . .
C6 C5 H5 120.2 . .
O6 C6 N1 116.29(19) . .
O6 C6 C5 124.1(2) . .
N1 C6 C5 119.63(19) . .
N1 C7 Si1 106.49(14) . .
N1 C7 H7A 110.4 . .
Si1 C7 H7A 110.4 . .
N1 C7 H7B 110.4 . .
Si1 C7 H7B 110.4 . .
H7A C7 H7B 108.6 . .
N21 C22 C23 118.3(2) . .
N21 C22 H22 120.8 . .
C23 C22 H22 120.8 . .
C22 C23 C24 121.7(2) . .
C22 C23 N23 117.8(2) . .
C24 C23 N23 120.45(19) . .
C25 C24 C23 118.9(2) . .
C25 C24 H24 120.6 . .
C23 C24 H24 120.6 . .
C24 C25 C26 119.6(2) . .
C24 C25 H25 120.2 . .
C26 C25 H25 120.2 . .
O26 C26 N21 116.36(18) . .
O26 C26 C25 124.8(2) . .
N21 C26 C25 118.87(19) . .
N21 C27 Si1 107.61(14) . .
N21 C27 H27A 110.2 . .
Si1 C27 H27A 110.2 . .
N21 C27 H27B 110.2 . .
Si1 C27 H27B 110.2 . .
H27A C27 H27B 108.5 . .
Si1 C31 H31A 109.5 . .
Si1 C31 H31B 109.5 . .
H31A C31 H31B 109.5 . .
Si1 C31 H31C 109.5 . .
H31A C31 H31C 109.5 . .
H31B C31 H31C 109.5 . .
C2 N1 C6 122.00(18) . .
C2 N1 C7 123.02(18) . .
C6 N1 C7 114.95(17) . .
O3B N3 O3A 123.91(19) . .
O3B N3 C3 117.63(19) . .
O3A N3 C3 118.45(18) . .
C22 N21 C26 122.53(18) . .
C22 N21 C27 122.87(18) . .
C26 N21 C27 114.59(17) . .
O23B N23 O23A 124.77(19) . .
O23B N23 C23 118.27(18) . .
O23A N23 C23 116.96(19) . .
C6 O6 Si1 115.00(14) . .
C26 O26 Si1 115.08(14) . .
C31 Si1 O6 94.36(9) . .
C31 Si1 O26 95.42(9) . .
O6 Si1 O26 170.06(8) . .
C31 Si1 C27 122.57(11) . .
O6 Si1 C27 87.54(8) . .
O26 Si1 C27 85.71(8) . .
C31 Si1 C7 115.85(11) . .
O6 Si1 C7 85.96(8) . .
O26 Si1 C7 91.35(8) . .
C27 Si1 C7 121.53(10) . .

loop_
_geom_bond_atom_site_label_1
_geom_bond_atom_site_label_2
_geom_bond_distance
_geom_bond_site_symmetry_2
C2 N1 1.357(3) .
C2 C3 1.362(3) .
C2 H2 0.9500 .
C3 C4 1.404(3) .
C3 N3 1.461(3) .
C4 C5 1.365(3) .
C4 H4 0.9500 .
C5 C6 1.403(3) .
C5 H5 0.9500 .
C6 O6 1.282(3) .
C6 N1 1.367(3) .
C7 N1 1.485(3) .
C7 Si1 1.898(2) .
C7 H7A 0.9900 .
C7 H7B 0.9900 .
C22 N21 1.355(3) .
C22 C23 1.366(3) .
C22 H22 0.9500 .
C23 C24 1.401(3) .
C23 N23 1.465(3) .
C24 C25 1.367(3) .
C24 H24 0.9500 .
C25 C26 1.411(3) .
C25 H25 0.9500 .
C26 O26 1.284(3) .
C26 N21 1.368(3) .
C27 N21 1.479(3) .
C27 Si1 1.892(2) .
C27 H27A 0.9900 .
C27 H27B 0.9900 .
C31 Si1 1.851(2) .
C31 H31A 0.9800 .
C31 H31B 0.9800 .
C31 H31C 0.9800 .
N3 O3B 1.224(2) .
N3 O3A 1.229(3) .
N23 O23B 1.219(3) .
N23 O23A 1.234(2) .
O6 Si1 1.8713(16) .
O26 Si1 1.8727(16) .
